data_4340403
loop_
_publ_author_name
'Li, Fang-Fang'
'Ma, Jian-Fang'
'Song, Shu-Yan'
'Yang, Jin'
'Liu, Ying-Ying'
'Su, Zhong-Min'

_publ_section_title
;
 Influence of neutral ligands on the structures of silver(I) sulfonates.
;
_journal_issue 25
_journal_name_full 'Inorganic chemistry'
_journal_page_first 9374
_journal_page_last 9383
_journal_paper_doi 10.1021/ic050984z
_journal_volume 44
_journal_year 2005
_chemical_formula_moiety 'C16 H21 Ag N4 O4 S'
_chemical_formula_sum 'C16 H21 Ag N4 O4 S'
_chemical_formula_weight 473.30
_chemical_melting_point ?
_chemical_name_systematic
;
 ?
;
_space_group_IT_number 61
_symmetry_cell_setting orthorhombic
_symmetry_space_group_name_Hall '-P 2ac 2ab'
_symmetry_space_group_name_H-M 'P b c a'
_atom_sites_solution_hydrogens geom
_atom_sites_solution_primary direct
_atom_sites_solution_secondary difmap
_audit_creation_method SHELXL-97
_cell_angle_alpha 90.00
_cell_angle_beta 90.00
_cell_angle_gamma 90.00
_cell_formula_units_Z 8
_cell_length_a 11.5004(8)
_cell_length_b 10.8436(7)
_cell_length_c 27.6737(19)
_cell_measurement_temperature 293(2)
_cell_volume 3451.1(4)
_computing_cell_refinement 'Bruker SMART'
_computing_data_collection 'Bruker SMART'
_computing_data_reduction 'Bruker SAINT software (Bruker, 1999)'
_computing_molecular_graphics 'SHELXTL-PLUS (Sheldrick, 1990)'
_computing_publication_material SHELXL-97
_computing_structure_refinement 'SHELXL-97 (Sheldrick, 1997)'
_computing_structure_solution 'SHELXS-97(Sheldrick, 1997)'
_diffrn_ambient_temperature 293(2)
_diffrn_measured_fraction_theta_full 0.999
_diffrn_measured_fraction_theta_max 0.999
_diffrn_measurement_device_type 'Bruker SMART APEX CCD'
_diffrn_measurement_method 'phi and omega scans'
_diffrn_radiation_monochromator graphite
_diffrn_radiation_source 'fine-focus sealed tube'
_diffrn_radiation_type MoK\a
_diffrn_radiation_wavelength 0.71073
_diffrn_reflns_av_R_equivalents 0.0524
_diffrn_reflns_av_sigmaI/netI 0.0328
_diffrn_reflns_limit_h_max 12
_diffrn_reflns_limit_h_min -14
_diffrn_reflns_limit_k_max 13
_diffrn_reflns_limit_k_min -9
_diffrn_reflns_limit_l_max 30
_diffrn_reflns_limit_l_min -34
_diffrn_reflns_number 17712
_diffrn_reflns_theta_full 26.04
_diffrn_reflns_theta_max 26.04
_diffrn_reflns_theta_min 1.47
_diffrn_standards_decay_% none
_diffrn_standards_interval_count none
_diffrn_standards_interval_time none
_diffrn_standards_number none
_exptl_absorpt_coefficient_mu 1.321
_exptl_absorpt_correction_T_max 0.278
_exptl_absorpt_correction_T_min 0.223
_exptl_absorpt_correction_type empirical
_exptl_absorpt_process_details SADABS
_exptl_crystal_colour brown
_exptl_crystal_density_diffrn 1.822
_exptl_crystal_density_meas ?
_exptl_crystal_density_method 'not measured'
_exptl_crystal_description platelet
_exptl_crystal_F_000 1920
_exptl_crystal_size_max 0.168
_exptl_crystal_size_mid 0.154
_exptl_crystal_size_min 0.040
_refine_diff_density_max 0.949
_refine_diff_density_min -0.354
_refine_diff_density_rms 0.088
_refine_ls_extinction_method none
_refine_ls_goodness_of_fit_ref 1.014
_refine_ls_hydrogen_treatment mixed
_refine_ls_matrix_type full
_refine_ls_number_parameters 241
_refine_ls_number_reflns 3415
_refine_ls_number_restraints 2
_refine_ls_restrained_S_all 1.014
_refine_ls_R_factor_all 0.0404
_refine_ls_R_factor_gt 0.0315
_refine_ls_shift/su_max 0.001
_refine_ls_shift/su_mean 0.000
_refine_ls_structure_factor_coef Fsqd
_refine_ls_weighting_details 'calc w=1/[\s^2^(Fo^2^)+(0.0419P)^2^+0.0000P] where P=(Fo^2^+2Fc^2^)/3'
_refine_ls_weighting_scheme calc
_refine_ls_wR_factor_gt 0.0719
_refine_ls_wR_factor_ref 0.0759
_reflns_number_gt 2828
_reflns_number_total 3415
_reflns_threshold_expression >2sigma(I)
_cod_data_source_file ic050984zsi20050616_040803.cif
_cod_data_source_block compound-4
_cod_depositor_comments
;
The following automatic conversions were performed:

'_chemical_melting_point' value 'not measured' was changed to '?' -
the value is undefined or not given.

'_symmetry_cell_setting' value
'Orthorhombic' changed to 'orthorhombic' according to
/usr/data/users/saulius/automatic-downloads/retrospective/ACS/lib/dictionaries/cif_core.dic
dictionary named 'cif_core.dic' version 2.4.2 from 2011-04-26.

Automatic conversion script
Id: cif_fix_values 2281 2013-09-26 08:29:07Z andrius 

The following automatic conversions were performed:

'_exptl_crystal_density_meas' value 'none' was changed to '?' - the
value is perceived as not measured.

Automatic conversion script
Id: cif_fix_values 3008 2015-01-20 13:52:24Z robertas 
;
_cod_original_sg_symbol_H-M Pbca
_cod_database_code 4340403

loop_
_symmetry_equiv_pos_as_xyz
'x, y, z'
'-x+1/2, -y, z+1/2'
'x+1/2, -y+1/2, -z'
'-x, y+1/2, -z+1/2'
'-x, -y, -z'
'x-1/2, y, -z-1/2'
'-x-1/2, y-1/2, z'
'x, -y-1/2, z-1/2'

loop_
_atom_site_label
_atom_site_type_symbol
_atom_site_fract_x
_atom_site_fract_y
_atom_site_fract_z
_atom_site_U_iso_or_equiv
_atom_site_adp_type
_atom_site_occupancy
_atom_site_symmetry_multiplicity
_atom_site_calc_flag
_atom_site_refinement_flags
Ag1 Ag 0.636991(19) 0.286141(19) 0.229825(8) 0.03065(9) Uani 1 1 d .
S1 S 0.44691(7) 0.12229(7) 0.13480(3) 0.03075(18) Uani 1 1 d .
C1 C 0.4040(2) 0.2437(3) 0.27320(10) 0.0236(6) Uani 1 1 d .
H1A H 0.4125 0.3295 0.2825 0.028 Uiso 1 1 calc R
H1B H 0.3885 0.2411 0.2388 0.028 Uiso 1 1 calc R
C2 C 0.5350(2) 0.1817(2) 0.33610(10) 0.0276(6) Uani 1 1 d .
H2A H 0.6063 0.1377 0.3435 0.033 Uiso 1 1 calc R
H2B H 0.5450 0.2668 0.3462 0.033 Uiso 1 1 calc R
C3 C 0.3315(3) 0.1932(3) 0.35192(10) 0.0286(6) Uani 1 1 d .
H3A H 0.3393 0.2783 0.3622 0.034 Uiso 1 1 calc R
H3B H 0.2675 0.1567 0.3697 0.034 Uiso 1 1 calc R
C4 C 0.4255(2) -0.0022(2) 0.34805(10) 0.0275(6) Uani 1 1 d .
H4A H 0.3626 -0.0399 0.3661 0.033 Uiso 1 1 calc R
H4B H 0.4964 -0.0469 0.3554 0.033 Uiso 1 1 calc R
C5 C 0.2941(2) 0.0587(2) 0.28499(10) 0.0247(6) Uani 1 1 d .
H5A H 0.2292 0.0219 0.3021 0.030 Uiso 1 1 calc R
H5B H 0.2777 0.0542 0.2507 0.030 Uiso 1 1 calc R
C6 C 0.4990(2) 0.0467(2) 0.26941(9) 0.0224(6) Uani 1 1 d .
H6A H 0.5701 0.0021 0.2764 0.027 Uiso 1 1 calc R
H6B H 0.4851 0.0417 0.2349 0.027 Uiso 1 1 calc R
C7 C 0.4462(3) 0.1415(2) 0.07090(10) 0.0281(6) Uani 1 1 d .
C8 C 0.5360(3) 0.2060(3) 0.05049(11) 0.0345(7) Uani 1 1 d .
H8 H 0.5922 0.2417 0.0702 0.041 Uiso 1 1 calc R
C9 C 0.5441(3) 0.2188(3) 0.00015(12) 0.0432(8) Uani 1 1 d .
H9 H 0.6050 0.2634 -0.0134 0.052 Uiso 1 1 calc R
C10 C 0.4636(3) 0.1668(3) -0.02850(12) 0.0420(8) Uani 1 1 d .
H10 H 0.4707 0.1747 -0.0618 0.050 Uiso 1 1 calc R
C11 C 0.3684(3) 0.1002(3) -0.00940(11) 0.0368(7) Uani 1 1 d .
C12 C 0.3575(3) 0.0869(3) 0.04165(10) 0.0304(7) Uani 1 1 d .
C13 C 0.2843(3) 0.0444(3) -0.03956(13) 0.0473(9) Uani 1 1 d .
H13 H 0.2910 0.0523 -0.0729 0.057 Uiso 1 1 calc R
C14 C 0.1943(4) -0.0200(3) -0.02097(14) 0.0542(10) Uani 1 1 d .
H14 H 0.1396 -0.0556 -0.0414 0.065 Uiso 1 1 calc R
C15 C 0.1836(3) -0.0331(3) 0.02929(13) 0.0498(9) Uani 1 1 d .
H15 H 0.1216 -0.0776 0.0419 0.060 Uiso 1 1 calc R
C16 C 0.2625(3) 0.0185(3) 0.05966(12) 0.0402(8) Uani 1 1 d .
H16 H 0.2538 0.0086 0.0928 0.048 Uiso 1 1 calc R
N1 N 0.51380(19) 0.17763(19) 0.28333(8) 0.0222(5) Uani 1 1 d .
N2 N 0.30481(19) 0.18975(18) 0.29939(8) 0.0218(5) Uani 1 1 d .
N3 N 0.4386(2) 0.1266(2) 0.36312(8) 0.0277(5) Uani 1 1 d .
N4 N 0.40072(19) -0.01243(18) 0.29549(8) 0.0218(5) Uani 1 1 d .
O1 O 0.4581(2) -0.00873(19) 0.14403(8) 0.0498(6) Uani 1 1 d .
O2 O 0.3362(2) 0.1682(2) 0.15287(9) 0.0534(6) Uani 1 1 d .
O3 O 0.5444(2) 0.1933(2) 0.15248(8) 0.0504(6) Uani 1 1 d .
OW1 O 0.7468(2) -0.1097(2) 0.30999(9) 0.0469(6) Uani 1 1 d D
H11 H 0.793(3) -0.077(3) 0.3286(13) 0.070 Uiso 1 1 d D
H12 H 0.724(3) -0.166(3) 0.3281(13) 0.070 Uiso 1 1 d D

loop_
_atom_site_aniso_label
_atom_site_aniso_U_11
_atom_site_aniso_U_22
_atom_site_aniso_U_33
_atom_site_aniso_U_23
_atom_site_aniso_U_13
_atom_site_aniso_U_12
Ag1 0.02284(14) 0.02233(14) 0.04679(17) 0.00356(9) 0.00711(9) 0.00226(8)
S1 0.0341(4) 0.0309(4) 0.0273(4) -0.0035(3) -0.0036(3) -0.0026(3)
C1 0.0208(14) 0.0203(13) 0.0297(15) 0.0034(11) 0.0018(11) 0.0021(11)
C2 0.0242(15) 0.0251(14) 0.0334(16) -0.0028(12) -0.0069(12) -0.0011(11)
C3 0.0291(16) 0.0278(15) 0.0289(16) -0.0026(12) 0.0045(12) 0.0023(12)
C4 0.0260(16) 0.0263(15) 0.0302(15) 0.0068(12) 0.0018(12) 0.0011(12)
C5 0.0176(14) 0.0239(14) 0.0327(15) -0.0017(11) 0.0003(11) -0.0016(11)
C6 0.0201(14) 0.0213(13) 0.0259(14) 0.0006(11) 0.0025(11) 0.0018(11)
C7 0.0312(16) 0.0231(14) 0.0300(16) -0.0002(12) -0.0024(12) 0.0031(12)
C8 0.0338(18) 0.0298(16) 0.0398(18) 0.0009(13) -0.0023(14) -0.0035(13)
C9 0.049(2) 0.0357(18) 0.045(2) 0.0091(15) 0.0095(17) -0.0053(16)
C10 0.054(2) 0.0425(19) 0.0297(17) 0.0065(14) 0.0034(15) 0.0030(16)
C11 0.046(2) 0.0330(17) 0.0316(17) -0.0009(13) -0.0062(14) 0.0063(14)
C12 0.0334(17) 0.0279(15) 0.0299(16) -0.0001(12) -0.0048(12) 0.0017(12)
C13 0.059(2) 0.047(2) 0.0349(19) -0.0024(15) -0.0169(17) 0.0033(18)
C14 0.057(3) 0.051(2) 0.054(2) -0.0085(18) -0.0260(19) -0.0054(19)
C15 0.042(2) 0.051(2) 0.057(2) 0.0004(17) -0.0100(18) -0.0166(17)
C16 0.042(2) 0.0425(19) 0.0364(18) 0.0012(14) -0.0052(15) -0.0083(15)
N1 0.0176(12) 0.0189(11) 0.0301(13) -0.0007(9) 0.0014(9) 0.0019(9)
N2 0.0190(12) 0.0191(11) 0.0274(12) -0.0013(9) -0.0004(9) 0.0006(9)
N3 0.0283(13) 0.0265(12) 0.0282(13) -0.0020(10) -0.0008(10) 0.0024(10)
N4 0.0206(12) 0.0189(11) 0.0258(12) -0.0006(9) -0.0001(9) 0.0000(9)
O1 0.0761(19) 0.0358(13) 0.0376(13) 0.0059(10) -0.0033(12) 0.0023(11)
O2 0.0440(15) 0.0746(18) 0.0416(14) -0.0139(13) 0.0069(11) 0.0077(13)
O3 0.0481(15) 0.0642(16) 0.0388(13) -0.0066(11) -0.0126(11) -0.0198(12)
OW1 0.0488(16) 0.0442(14) 0.0476(15) 0.0041(11) -0.0122(12) -0.0071(11)

loop_
_atom_type_symbol
_atom_type_description
_atom_type_scat_dispersion_real
_atom_type_scat_dispersion_imag
_atom_type_scat_source
C C 0.0033 0.0016 'International Tables Vol C Tables 4.2.6.8 and 6.1.1.4'
H H 0.0000 0.0000 'International Tables Vol C Tables 4.2.6.8 and 6.1.1.4'
N N 0.0061 0.0033 'International Tables Vol C Tables 4.2.6.8 and 6.1.1.4'
O O 0.0106 0.0060 'International Tables Vol C Tables 4.2.6.8 and 6.1.1.4'
S S 0.1246 0.1234 'International Tables Vol C Tables 4.2.6.8 and 6.1.1.4'
Ag Ag -0.8971 1.1015 'International Tables Vol C Tables 4.2.6.8 and 6.1.1.4'

loop_
_geom_angle_atom_site_label_1
_geom_angle_atom_site_label_2
_geom_angle_atom_site_label_3
_geom_angle
_geom_angle_site_symmetry_1
_geom_angle_site_symmetry_3
N4 Ag1 N2 117.88(8) 4_655 6_656
N4 Ag1 N1 122.86(8) 4_655 .
N2 Ag1 N1 119.26(7) 6_656 .
N4 Ag1 O3 92.26(8) 4_655 .
N2 Ag1 O3 83.11(8) 6_656 .
N1 Ag1 O3 94.44(7) . .
O3 S1 O1 113.18(15) . .
O3 S1 O2 112.32(15) . .
O1 S1 O2 110.63(16) . .
O3 S1 C7 106.13(14) . .
O1 S1 C7 106.86(13) . .
O2 S1 C7 107.29(14) . .
N2 C1 N1 112.1(2) . .
N2 C1 H1A 109.2 . .
N1 C1 H1A 109.2 . .
N2 C1 H1B 109.2 . .
N1 C1 H1B 109.2 . .
H1A C1 H1B 107.9 . .
N3 C2 N1 111.5(2) . .
N3 C2 H2A 109.3 . .
N1 C2 H2A 109.3 . .
N3 C2 H2B 109.3 . .
N1 C2 H2B 109.3 . .
H2A C2 H2B 108.0 . .
N3 C3 N2 111.7(2) . .
N3 C3 H3A 109.3 . .
N2 C3 H3A 109.3 . .
N3 C3 H3B 109.3 . .
N2 C3 H3B 109.3 . .
H3A C3 H3B 107.9 . .
N3 C4 N4 111.7(2) . .
N3 C4 H4A 109.3 . .
N4 C4 H4A 109.3 . .
N3 C4 H4B 109.3 . .
N4 C4 H4B 109.3 . .
H4A C4 H4B 108.0 . .
N4 C5 N2 112.3(2) . .
N4 C5 H5A 109.1 . .
N2 C5 H5A 109.1 . .
N4 C5 H5B 109.1 . .
N2 C5 H5B 109.1 . .
H5A C5 H5B 107.9 . .
N1 C6 N4 112.0(2) . .
N1 C6 H6A 109.2 . .
N4 C6 H6A 109.2 . .
N1 C6 H6B 109.2 . .
N4 C6 H6B 109.2 . .
H6A C6 H6B 107.9 . .
C8 C7 C12 121.0(3) . .
C8 C7 S1 117.8(2) . .
C12 C7 S1 121.1(2) . .
C7 C8 C9 120.7(3) . .
C7 C8 H8 119.7 . .
C9 C8 H8 119.7 . .
C10 C9 C8 119.9(3) . .
C10 C9 H9 120.0 . .
C8 C9 H9 120.0 . .
C9 C10 C11 121.8(3) . .
C9 C10 H10 119.1 . .
C11 C10 H10 119.1 . .
C10 C11 C13 121.9(3) . .
C10 C11 C12 119.3(3) . .
C13 C11 C12 118.8(3) . .
C16 C12 C11 118.1(3) . .
C16 C12 C7 124.7(3) . .
C11 C12 C7 117.2(3) . .
C14 C13 C11 121.4(3) . .
C14 C13 H13 119.3 . .
C11 C13 H13 119.3 . .
C13 C14 C15 119.9(3) . .
C13 C14 H14 120.1 . .
C15 C14 H14 120.1 . .
C16 C15 C14 120.9(3) . .
C16 C15 H15 119.6 . .
C14 C15 H15 119.6 . .
C15 C16 C12 121.0(3) . .
C15 C16 H16 119.5 . .
C12 C16 H16 119.5 . .
C1 N1 C6 108.5(2) . .
C1 N1 C2 108.2(2) . .
C6 N1 C2 107.7(2) . .
C1 N1 Ag1 98.72(15) . .
C6 N1 Ag1 112.56(15) . .
C2 N1 Ag1 120.26(16) . .
C1 N2 C5 108.3(2) . .
C1 N2 C3 108.1(2) . .
C5 N2 C3 107.7(2) . .
C1 N2 Ag1 106.95(16) . 6_556
C5 N2 Ag1 105.49(15) . 6_556
C3 N2 Ag1 119.82(16) . 6_556
C3 N3 C4 109.0(2) . .
C3 N3 C2 109.1(2) . .
C4 N3 C2 108.7(2) . .
C5 N4 C6 108.1(2) . .
C5 N4 C4 108.2(2) . .
C6 N4 C4 107.3(2) . .
C5 N4 Ag1 105.99(15) . 4_645
C6 N4 Ag1 113.53(15) . 4_645
C4 N4 Ag1 113.51(15) . 4_645
S1 O3 Ag1 143.58(15) . .
H11 OW1 H12 99(4) . .

loop_
_geom_bond_atom_site_label_1
_geom_bond_atom_site_label_2
_geom_bond_distance
_geom_bond_site_symmetry_2
Ag1 N4 2.334(2) 4_655
Ag1 N2 2.339(2) 6_656
Ag1 N1 2.363(2) .
Ag1 O3 2.594(2) .
S1 O3 1.445(2) .
S1 O1 1.449(2) .
S1 O2 1.455(2) .
S1 C7 1.780(3) .
C1 N2 1.473(4) .
C1 N1 1.478(3) .
C1 H1A 0.9700 .
C1 H1B 0.9700 .
C2 N3 1.466(4) .
C2 N1 1.481(3) .
C2 H2A 0.9700 .
C2 H2B 0.9700 .
C3 N3 1.461(3) .
C3 N2 1.486(4) .
C3 H3A 0.9700 .
C3 H3B 0.9700 .
C4 N3 1.465(3) .
C4 N4 1.487(3) .
C4 H4A 0.9700 .
C4 H4B 0.9700 .
C5 N4 1.478(3) .
C5 N2 1.481(3) .
C5 H5A 0.9700 .
C5 H5B 0.9700 .
C6 N1 1.481(3) .
C6 N4 1.486(3) .
C6 H6A 0.9700 .
C6 H6B 0.9700 .
C7 C8 1.370(4) .
C7 C12 1.430(4) .
C8 C9 1.403(5) .
C8 H8 0.9300 .
C9 C10 1.343(5) .
C9 H9 0.9300 .
C10 C11 1.414(5) .
C10 H10 0.9300 .
C11 C13 1.414(4) .
C11 C12 1.426(4) .
C12 C16 1.412(4) .
C13 C14 1.350(5) .
C13 H13 0.9300 .
C14 C15 1.403(5) .
C14 H14 0.9300 .
C15 C16 1.357(4) .
C15 H15 0.9300 .
C16 H16 0.9300 .
N2 Ag1 2.339(2) 6_556
N4 Ag1 2.334(2) 4_645
OW1 H11 0.825(19) .
OW1 H12 0.834(18) .

loop_
_geom_hbond_atom_site_label_D
_geom_hbond_atom_site_label_H
_geom_hbond_atom_site_label_A
_geom_hbond_distance_DH
_geom_hbond_distance_HA
_geom_hbond_distance_DA
_geom_hbond_angle_DHA
_geom_hbond_site_symmetry_A
OW1 H11 O1 0.825(19) 2.17(2) 2.954(3) 159(4) 6_656
OW1 H12 O2 0.834(18) 2.00(2) 2.787(3) 158(4) 4_645

loop_
_geom_torsion_atom_site_label_1
_geom_torsion_atom_site_label_2
_geom_torsion_atom_site_label_3
_geom_torsion_atom_site_label_4
_geom_torsion
_geom_torsion_site_symmetry_1
_geom_torsion_site_symmetry_4
O3 S1 C7 C8 5.0(3) . .
O1 S1 C7 C8 -116.0(2) . .
O2 S1 C7 C8 125.3(2) . .
O3 S1 C7 C12 -177.6(2) . .
O1 S1 C7 C12 61.3(3) . .
O2 S1 C7 C12 -57.3(3) . .
C12 C7 C8 C9 -0.8(4) . .
S1 C7 C8 C9 176.6(2) . .
C7 C8 C9 C10 -0.5(5) . .
C8 C9 C10 C11 1.1(5) . .
C9 C10 C11 C13 -179.4(3) . .
C9 C10 C11 C12 -0.5(5) . .
C10 C11 C12 C16 -179.1(3) . .
C13 C11 C12 C16 -0.1(4) . .
C10 C11 C12 C7 -0.8(4) . .
C13 C11 C12 C7 178.2(3) . .
C8 C7 C12 C16 179.6(3) . .
S1 C7 C12 C16 2.4(4) . .
C8 C7 C12 C11 1.4(4) . .
S1 C7 C12 C11 -175.8(2) . .
C10 C11 C13 C14 179.3(3) . .
C12 C11 C13 C14 0.4(5) . .
C11 C13 C14 C15 -0.3(6) . .
C13 C14 C15 C16 0.1(6) . .
C14 C15 C16 C12 0.1(5) . .
C11 C12 C16 C15 -0.1(5) . .
C7 C12 C16 C15 -178.3(3) . .
N2 C1 N1 C6 58.3(3) . .
N2 C1 N1 C2 -58.3(3) . .
N2 C1 N1 Ag1 175.75(17) . .
N4 C6 N1 C1 -57.9(3) . .
N4 C6 N1 C2 59.0(3) . .
N4 C6 N1 Ag1 -166.11(16) . .
N3 C2 N1 C1 58.2(3) . .
N3 C2 N1 C6 -58.9(3) . .
N3 C2 N1 Ag1 170.33(15) . .
N4 Ag1 N1 C1 25.17(18) 4_655 .
N2 Ag1 N1 C1 -155.00(14) 6_656 .
O3 Ag1 N1 C1 -70.41(16) . .
N4 Ag1 N1 C6 139.45(16) 4_655 .
N2 Ag1 N1 C6 -40.72(19) 6_656 .
O3 Ag1 N1 C6 43.87(18) . .
N4 Ag1 N1 C2 -92.0(2) 4_655 .
N2 Ag1 N1 C2 87.87(19) 6_656 .
O3 Ag1 N1 C2 172.46(18) . .
N1 C1 N2 C5 -58.4(3) . .
N1 C1 N2 C3 58.0(3) . .
N1 C1 N2 Ag1 -171.66(17) . 6_556
N4 C5 N2 C1 58.6(3) . .
N4 C5 N2 C3 -58.1(3) . .
N4 C5 N2 Ag1 172.84(17) . 6_556
N3 C3 N2 C1 -58.1(3) . .
N3 C3 N2 C5 58.7(3) . .
N3 C3 N2 Ag1 179.14(16) . 6_556
N2 C3 N3 C4 -59.7(3) . .
N2 C3 N3 C2 58.9(3) . .
N4 C4 N3 C3 59.0(3) . .
N4 C4 N3 C2 -59.8(3) . .
N1 C2 N3 C3 -59.0(3) . .
N1 C2 N3 C4 59.8(3) . .
N2 C5 N4 C6 -58.2(3) . .
N2 C5 N4 C4 57.7(3) . .
N2 C5 N4 Ag1 179.81(17) . 4_645
N1 C6 N4 C5 57.8(3) . .
N1 C6 N4 C4 -58.7(3) . .
N1 C6 N4 Ag1 175.02(15) . 4_645
N3 C4 N4 C5 -57.6(3) . .
N3 C4 N4 C6 58.8(3) . .
N3 C4 N4 Ag1 -175.00(16) . 4_645
O1 S1 O3 Ag1 -77.5(3) . .
O2 S1 O3 Ag1 48.7(3) . .
C7 S1 O3 Ag1 165.6(2) . .
N4 Ag1 O3 S1 -111.9(3) 4_655 .
N2 Ag1 O3 S1 130.3(3) 6_656 .
N1 Ag1 O3 S1 11.3(3) . .
